data_7116579
loop_
_publ_author_name
'Bijan Mondal'
'Bijnaneswar Mondal'
'Koushik Pal'
'Babu Varghese'
'Sundargopal Ghosh'

_publ_section_title
;
 An electron-poor di-molybdenum triple-decker with a puckered [B4Ru2]
 bridging ring is an oblato-closo cluster
;
_journal_name_full Chem.Commun.
_journal_page_first 3828
_journal_paper_doi 10.1039/C4cc09630D
_journal_volume 51
_journal_year 2015
_chemical_formula_sum 'C30 H31 B Mo2 O10 Ru2'
_chemical_formula_weight 956.38
_chemical_name_systematic
;
 ?
;
_space_group_crystal_system orthorhombic
_space_group_IT_number 56
_space_group_name_Hall '-P 2ab 2ac'
_space_group_name_H-M_alt 'P c c n'
_symmetry_space_group_name_Hall '-P 2ab 2ac'
_symmetry_space_group_name_H-M 'P c c n'
_atom_sites_solution_hydrogens mixed
_audit_block_doi 10.5517/cc13sz0w
_audit_creation_method SHELXL-2012
_audit_update_record
;
2014-12-01 deposited with the CCDC.
2015-01-27 downloaded from the CCDC.
;
_cell_angle_alpha 90
_cell_angle_beta 90
_cell_angle_gamma 90
_cell_formula_units_Z 8
_cell_length_a 17.2668(7)
_cell_length_b 30.7845(13)
_cell_length_c 12.5659(6)
_cell_measurement_reflns_used 4876
_cell_measurement_temperature 296(2)
_cell_measurement_theta_max 22.9
_cell_measurement_theta_min 2.4
_cell_volume 6679.4(5)
_computing_cell_refinement 'APEXII/SAINT (Bruker, 2008)'
_computing_data_collection 'APEXII (Bruker, 2008)'
_computing_data_reduction 'SAINT/XPREP (Bruker, 2008)'
_computing_molecular_graphics 'ORTEP3 (Farrugia, 1997) '
_computing_publication_material 'SHELXL-97 (Sheldrick, 2013)'
_computing_structure_refinement 'SHELXL-97 (Sheldrick, 2013)'
_computing_structure_solution 'SHELXS-97 (Sheldrick, 2013)'
_diffrn_ambient_temperature 296(2)
_diffrn_measured_fraction_theta_full 0.782
_diffrn_measured_fraction_theta_max 0.996
_diffrn_measurement_device_type 'Bruker kappa apex2 CCD Diffractometer'
_diffrn_measurement_method '\w and \f scan'
_diffrn_radiation_type MoK\a
_diffrn_radiation_wavelength 0.71073
_diffrn_reflns_av_R_equivalents 0.0390
_diffrn_reflns_av_unetI/netI 0.0388
_diffrn_reflns_Laue_measured_fraction_full 0.782
_diffrn_reflns_Laue_measured_fraction_max 0.996
_diffrn_reflns_limit_h_max 19
_diffrn_reflns_limit_h_min -18
_diffrn_reflns_limit_k_max 23
_diffrn_reflns_limit_k_min -34
_diffrn_reflns_limit_l_max 13
_diffrn_reflns_limit_l_min -10
_diffrn_reflns_number 20048
_diffrn_reflns_point_group_measured_fraction_full 0.782
_diffrn_reflns_point_group_measured_fraction_max 0.996
_diffrn_reflns_theta_full 25.242
_diffrn_reflns_theta_max 23.184
_diffrn_reflns_theta_min 1.323
_exptl_absorpt_coefficient_mu 1.674
_exptl_absorpt_correction_T_max 0.7449
_exptl_absorpt_correction_T_min 0.6514
_exptl_absorpt_correction_type multi-scan
_exptl_absorpt_process_details 'SADABS (Bruker, 2008)'
_exptl_crystal_colour red
_exptl_crystal_density_diffrn 1.902
_exptl_crystal_description block
_exptl_crystal_F_000 3744
_exptl_crystal_size_max 0.200
_exptl_crystal_size_mid 0.150
_exptl_crystal_size_min 0.090
_refine_diff_density_max 1.978
_refine_diff_density_min -0.474
_refine_diff_density_rms 0.104
_refine_ls_extinction_method none
_refine_ls_goodness_of_fit_ref 1.034
_refine_ls_hydrogen_treatment mixed
_refine_ls_matrix_type full
_refine_ls_number_parameters 420
_refine_ls_number_reflns 4726
_refine_ls_number_restraints 0
_refine_ls_restrained_S_all 1.034
_refine_ls_R_factor_all 0.0540
_refine_ls_R_factor_gt 0.0358
_refine_ls_shift/su_max 0.002
_refine_ls_shift/su_mean 0.000
_refine_ls_structure_factor_coef Fsqd
_refine_ls_weighting_details
;
 w=1/[\s^2^(Fo^2^)+(0.0391P)^2^+14.6681P]
 where P=(Fo^2^+2Fc^2^)/3
;
_refine_ls_weighting_scheme calc
_refine_ls_wR_factor_gt 0.0796
_refine_ls_wR_factor_ref 0.0878
_reflns_Friedel_coverage 0.000
_reflns_number_gt 3698
_reflns_number_total 4726
_reflns_threshold_expression 'I > 2\s(I)'
_cod_data_source_file c4cc09630d2.cif
_cod_data_source_block shelxl_3
_cod_database_code 7116579
_shelx_space_group_comment
;
The symmetry employed for this shelxl refinement is uniquely defined
by the following loop, which should always be used as a source of
symmetry information in preference to the above space-group names.
They are only intended as comments.
;
_shelx_estimated_absorpt_t_min 0.731
_shelx_estimated_absorpt_t_max 0.864
_shelxl_version_number 2012-9

loop_
_space_group_symop_operation_xyz
'x, y, z'
'-x+1/2, -y+1/2, z'
'-x, y+1/2, -z+1/2'
'x+1/2, -y, -z+1/2'
'-x, -y, -z'
'x-1/2, y-1/2, -z'
'x, -y-1/2, z-1/2'
'-x-1/2, y, z-1/2'

loop_
_atom_site_label
_atom_site_type_symbol
_atom_site_fract_x
_atom_site_fract_y
_atom_site_fract_z
_atom_site_U_iso_or_equiv
_atom_site_adp_type
_atom_site_occupancy
_atom_site_site_symmetry_order
_atom_site_calc_flag
_atom_site_refinement_flags_posn
_atom_site_refinement_flags_adp
B1 B 0.9757(4) 0.3777(2) 0.2472(6) 0.0303(17) Uani 1 1 d . .
C1 C 1.1562(4) 0.3420(2) 0.0132(6) 0.0457(19) Uani 1 1 d . .
C2 C 1.1070(4) 0.3716(3) -0.0439(6) 0.056(2) Uani 1 1 d . .
C3 C 1.1231(4) 0.4134(3) -0.0050(6) 0.053(2) Uani 1 1 d . .
C4 C 1.1798(4) 0.4103(2) 0.0736(6) 0.0458(18) Uani 1 1 d . .
C5 C 1.1999(3) 0.3660(2) 0.0856(5) 0.0373(16) Uani 1 1 d . .
C6 C 1.1684(5) 0.2945(2) -0.0134(8) 0.091(3) Uani 1 1 d . .
H6A H 1.2080 0.2919 -0.0667 0.137 Uiso 1 1 calc R U
H6B H 1.1210 0.2824 -0.0399 0.137 Uiso 1 1 calc R U
H6C H 1.1840 0.2791 0.0495 0.137 Uiso 1 1 calc R U
C7 C 1.0591(5) 0.3597(4) -0.1402(7) 0.128(5) Uani 1 1 d . .
H7A H 1.0121 0.3763 -0.1403 0.192 Uiso 1 1 calc R U
H7B H 1.0468 0.3293 -0.1378 0.192 Uiso 1 1 calc R U
H7C H 1.0880 0.3658 -0.2037 0.192 Uiso 1 1 calc R U
C8 C 1.0930(5) 0.4548(3) -0.0527(8) 0.120(5) Uani 1 1 d . .
H8A H 1.0808 0.4750 0.0031 0.181 Uiso 1 1 calc R U
H8B H 1.0472 0.4488 -0.0933 0.181 Uiso 1 1 calc R U
H8C H 1.1317 0.4671 -0.0984 0.181 Uiso 1 1 calc R U
C9 C 1.2242(5) 0.4484(3) 0.1168(7) 0.088(3) Uani 1 1 d . .
H9A H 1.2623 0.4575 0.0656 0.132 Uiso 1 1 calc R U
H9B H 1.2496 0.4402 0.1817 0.132 Uiso 1 1 calc R U
H9C H 1.1892 0.4720 0.1306 0.132 Uiso 1 1 calc R U
C10 C 1.2683(4) 0.3498(3) 0.1478(7) 0.081(3) Uani 1 1 d . .
H10A H 1.2677 0.3186 0.1495 0.121 Uiso 1 1 calc R U
H10B H 1.2658 0.3609 0.2192 0.121 Uiso 1 1 calc R U
H10C H 1.3152 0.3596 0.1145 0.121 Uiso 1 1 calc R U
C11 C 0.9992(4) 0.3233(2) 0.0803(6) 0.0478(18) Uani 1 1 d . .
C12 C 0.9762(4) 0.4082(2) 0.0983(5) 0.0392(16) Uani 1 1 d . .
C13 C 0.8538(4) 0.3642(2) 0.2356(6) 0.0463(18) Uani 1 1 d . .
C14 C 0.8799(4) 0.4424(2) 0.3164(6) 0.0443(18) Uani 1 1 d . .
C15 C 1.1673(4) 0.4184(2) 0.3463(6) 0.054(2) Uani 1 1 d . .
C16 C 1.0456(4) 0.4686(2) 0.2689(6) 0.0453(18) Uani 1 1 d . .
C17 C 1.0404(4) 0.4372(2) 0.4813(6) 0.054(2) Uani 1 1 d . .
C18 C 0.9567(4) 0.2814(2) 0.2962(6) 0.0510(19) Uani 1 1 d . .
C19 C 1.0357(4) 0.3065(2) 0.4796(7) 0.0486(19) Uani 1 1 d . .
C20 C 1.1182(5) 0.2942(2) 0.2866(6) 0.060(2) Uani 1 1 d . .
C21 C 0.7718(3) 0.3963(2) 0.4412(5) 0.0373(16) Uani 1 1 d . .
C22 C 0.7791(3) 0.3507(2) 0.4361(5) 0.0394(16) Uani 1 1 d . .
C23 C 0.8370(3) 0.3379(2) 0.5093(5) 0.0378(16) Uani 1 1 d . .
C24 C 0.8664(3) 0.3755(2) 0.5588(5) 0.0367(16) Uani 1 1 d . .
C25 C 0.8262(4) 0.4119(2) 0.5184(5) 0.0390(16) Uani 1 1 d . .
C26 C 0.7092(4) 0.4227(2) 0.3870(6) 0.058(2) Uani 1 1 d . .
H26A H 0.7015 0.4120 0.3160 0.087 Uiso 1 1 calc R U
H26B H 0.7247 0.4526 0.3842 0.087 Uiso 1 1 calc R U
H26C H 0.6618 0.4201 0.4263 0.087 Uiso 1 1 calc R U
C27 C 0.7265(4) 0.3199(2) 0.3776(6) 0.061(2) Uani 1 1 d . .
H27A H 0.7524 0.2926 0.3679 0.091 Uiso 1 1 calc R U
H27B H 0.7136 0.3320 0.3094 0.091 Uiso 1 1 calc R U
H27C H 0.6801 0.3156 0.4181 0.091 Uiso 1 1 calc R U
C28 C 0.8500(4) 0.2917(2) 0.5432(6) 0.054(2) Uani 1 1 d . .
H28A H 0.8985 0.2896 0.5803 0.081 Uiso 1 1 calc R U
H28B H 0.8512 0.2733 0.4816 0.081 Uiso 1 1 calc R U
H28C H 0.8088 0.2827 0.5894 0.081 Uiso 1 1 calc R U
C29 C 0.9221(4) 0.3760(2) 0.6518(5) 0.052(2) Uani 1 1 d . .
H29A H 0.9315 0.4054 0.6733 0.079 Uiso 1 1 calc R U
H29B H 0.9701 0.3627 0.6310 0.079 Uiso 1 1 calc R U
H29C H 0.9001 0.3601 0.7102 0.079 Uiso 1 1 calc R U
C30 C 0.8292(4) 0.4575(2) 0.5616(6) 0.059(2) Uani 1 1 d . .
H30A H 0.7904 0.4609 0.6157 0.089 Uiso 1 1 calc R U
H30B H 0.8196 0.4777 0.5051 0.089 Uiso 1 1 calc R U
H30C H 0.8794 0.4629 0.5916 0.089 Uiso 1 1 calc R U
Mo1 Mo 1.06389(3) 0.37247(2) 0.12928(4) 0.02892(16) Uani 1 1 d . .
Mo2 Mo 0.89356(3) 0.38287(2) 0.37127(4) 0.02878(16) Uani 1 1 d . .
O1 O 0.9621(3) 0.29687(17) 0.0434(5) 0.0769(18) Uani 1 1 d . .
O2 O 0.9270(3) 0.43158(17) 0.0675(4) 0.0640(15) Uani 1 1 d . .
O3 O 0.8234(3) 0.3537(2) 0.1580(4) 0.0723(17) Uani 1 1 d . .
O4 O 0.8653(3) 0.47674(16) 0.2864(5) 0.0724(17) Uani 1 1 d . .
O5 O 1.2327(3) 0.4202(2) 0.3570(5) 0.103(2) Uani 1 1 d . .
O6 O 1.0425(3) 0.50062(16) 0.2255(5) 0.0674(16) Uani 1 1 d . .
O7 O 1.0348(4) 0.4539(2) 0.5625(5) 0.0867(19) Uani 1 1 d . .
O8 O 0.9132(4) 0.25486(19) 0.2770(5) 0.092(2) Uani 1 1 d . .
O9 O 1.0461(3) 0.29683(19) 0.5669(4) 0.0712(16) Uani 1 1 d . .
O10 O 1.1677(3) 0.27178(19) 0.2603(6) 0.099(2) Uani 1 1 d . .
Ru1 Ru 1.05860(3) 0.41491(2) 0.34214(4) 0.03147(16) Uani 1 1 d . .
Ru2 Ru 1.02915(3) 0.32455(2) 0.33490(4) 0.03246(16) Uani 1 1 d . .
H1 H 1.085(3) 0.3610(18) 0.386(5) 0.054(19) Uiso 1 1 d . .

loop_
_atom_site_aniso_label
_atom_site_aniso_U_11
_atom_site_aniso_U_22
_atom_site_aniso_U_33
_atom_site_aniso_U_23
_atom_site_aniso_U_13
_atom_site_aniso_U_12
B1 0.040(4) 0.022(4) 0.028(4) -0.004(3) 0.002(3) -0.003(3)
C1 0.039(4) 0.046(4) 0.052(5) -0.020(4) 0.024(4) -0.005(3)
C2 0.032(4) 0.105(7) 0.032(4) -0.002(5) 0.005(3) -0.004(4)
C3 0.054(5) 0.059(5) 0.047(5) 0.030(4) 0.021(4) 0.010(4)
C4 0.047(4) 0.039(4) 0.052(5) -0.005(4) 0.023(4) -0.017(3)
C5 0.030(4) 0.040(4) 0.042(4) 0.007(4) 0.003(3) 0.001(3)
C6 0.093(7) 0.052(5) 0.128(9) -0.038(6) 0.056(6) -0.009(5)
C7 0.072(7) 0.274(16) 0.039(6) -0.017(8) 0.000(5) -0.047(8)
C8 0.104(7) 0.131(9) 0.126(9) 0.099(8) 0.063(7) 0.060(7)
C9 0.116(7) 0.063(5) 0.086(7) -0.014(5) 0.049(6) -0.045(5)
C10 0.047(5) 0.111(7) 0.085(7) 0.024(6) -0.002(4) 0.006(5)
C11 0.051(4) 0.050(4) 0.042(4) -0.007(4) 0.004(4) -0.002(4)
C12 0.042(4) 0.046(4) 0.030(4) -0.002(4) 0.004(3) -0.009(3)
C13 0.035(4) 0.067(5) 0.037(4) 0.001(4) 0.002(3) 0.004(3)
C14 0.042(4) 0.046(4) 0.045(5) 0.000(4) 0.011(3) 0.006(3)
C15 0.046(5) 0.073(5) 0.044(5) -0.004(4) -0.009(4) -0.007(4)
C16 0.062(5) 0.034(4) 0.040(5) -0.004(4) 0.000(3) -0.003(3)
C17 0.061(5) 0.054(5) 0.046(5) -0.007(4) 0.007(4) -0.023(4)
C18 0.069(5) 0.032(4) 0.052(5) 0.000(4) 0.012(4) -0.010(4)
C19 0.043(4) 0.038(4) 0.065(6) 0.000(4) 0.001(4) 0.007(3)
C20 0.069(5) 0.048(5) 0.064(6) 0.024(4) 0.014(4) 0.018(4)
C21 0.034(4) 0.039(4) 0.038(4) 0.008(3) 0.008(3) 0.005(3)
C22 0.038(4) 0.039(4) 0.041(4) 0.004(4) 0.004(3) -0.007(3)
C23 0.039(4) 0.034(4) 0.040(4) 0.004(3) 0.009(3) -0.002(3)
C24 0.040(4) 0.047(4) 0.024(4) 0.005(3) 0.011(3) 0.001(3)
C25 0.048(4) 0.037(4) 0.032(4) -0.001(3) 0.011(3) 0.009(3)
C26 0.032(4) 0.066(5) 0.077(6) 0.007(5) 0.009(4) 0.017(4)
C27 0.050(4) 0.062(5) 0.069(6) 0.006(5) -0.009(4) -0.021(4)
C28 0.063(5) 0.043(4) 0.056(5) 0.021(4) 0.007(4) 0.001(3)
C29 0.060(5) 0.065(5) 0.033(4) 0.009(4) 0.002(4) -0.003(4)
C30 0.085(6) 0.040(4) 0.053(5) -0.013(4) 0.005(4) 0.004(4)
Mo1 0.0333(3) 0.0260(3) 0.0274(3) -0.0014(3) 0.0026(2) -0.0015(2)
Mo2 0.0312(3) 0.0281(3) 0.0271(3) 0.0019(3) 0.0015(2) 0.0035(2)
O1 0.091(4) 0.065(4) 0.075(4) -0.025(3) 0.003(3) -0.039(3)
O2 0.052(3) 0.083(4) 0.058(4) 0.019(3) -0.007(3) 0.024(3)
O3 0.052(3) 0.117(5) 0.048(3) -0.010(4) -0.012(3) -0.018(3)
O4 0.080(4) 0.044(3) 0.093(5) 0.029(3) 0.021(3) 0.020(3)
O5 0.038(3) 0.198(8) 0.072(4) -0.008(5) -0.016(3) -0.017(4)
O6 0.098(4) 0.036(3) 0.068(4) 0.012(3) -0.002(3) -0.004(3)
O7 0.120(5) 0.092(5) 0.048(4) -0.031(4) 0.018(3) -0.034(4)
O8 0.124(5) 0.068(4) 0.084(5) -0.016(4) 0.011(4) -0.053(4)
O9 0.082(4) 0.087(4) 0.045(3) 0.024(4) -0.002(3) 0.011(3)
O10 0.089(4) 0.084(4) 0.124(6) 0.041(4) 0.051(4) 0.055(4)
Ru1 0.0371(3) 0.0276(3) 0.0297(3) -0.0029(2) -0.0035(2) -0.0051(2)
Ru2 0.0365(3) 0.0224(3) 0.0384(3) 0.0049(3) 0.0026(2) 0.0026(2)

loop_
_atom_type_symbol
_atom_type_description
_atom_type_scat_dispersion_real
_atom_type_scat_dispersion_imag
_atom_type_scat_source
C C 0.0033 0.0016 'International Tables Vol C Tables 4.2.6.8 and 6.1.1.4'
H H 0.0000 0.0000 'International Tables Vol C Tables 4.2.6.8 and 6.1.1.4'
B B 0.0013 0.0007 'International Tables Vol C Tables 4.2.6.8 and 6.1.1.4'
O O 0.0106 0.0060 'International Tables Vol C Tables 4.2.6.8 and 6.1.1.4'
Mo Mo -1.6832 0.6857 'International Tables Vol C Tables 4.2.6.8 and 6.1.1.4'
Ru Ru -1.2594 0.8363 'International Tables Vol C Tables 4.2.6.8 and 6.1.1.4'

loop_
_geom_angle_atom_site_label_1
_geom_angle_atom_site_label_2
_geom_angle_atom_site_label_3
_geom_angle
Mo2 B1 Mo1 176.5(4)
Mo2 B1 Ru2 88.2(3)
Mo1 B1 Ru2 89.6(3)
Mo2 B1 Ru1 89.8(3)
Mo1 B1 Ru1 87.2(2)
Ru2 B1 Ru1 80.8(2)
C5 C1 C2 108.0(6)
C5 C1 C6 125.5(7)
C2 C1 C6 125.8(7)
C5 C1 Mo1 75.6(4)
C2 C1 Mo1 69.9(4)
C6 C1 Mo1 128.0(5)
C3 C2 C1 106.9(6)
C3 C2 C7 127.6(9)
C1 C2 C7 124.6(9)
C3 C2 Mo1 74.0(4)
C1 C2 Mo1 74.1(4)
C7 C2 Mo1 125.6(5)
C4 C3 C2 108.7(6)
C4 C3 C8 125.9(9)
C2 C3 C8 124.8(9)
C4 C3 Mo1 76.0(4)
C2 C3 Mo1 70.8(4)
C8 C3 Mo1 126.4(5)
C3 C4 C5 108.4(6)
C3 C4 C9 124.0(7)
C5 C4 C9 126.1(7)
C3 C4 Mo1 70.0(4)
C5 C4 Mo1 73.1(3)
C9 C4 Mo1 133.9(5)
C1 C5 C4 108.0(6)
C1 C5 C10 126.1(6)
C4 C5 C10 124.6(7)
C1 C5 Mo1 70.6(3)
C4 C5 Mo1 72.9(3)
C10 C5 Mo1 132.3(5)
C1 C6 H6A 109.5
C1 C6 H6B 109.5
H6A C6 H6B 109.5
C1 C6 H6C 109.5
H6A C6 H6C 109.5
H6B C6 H6C 109.5
C2 C7 H7A 109.5
C2 C7 H7B 109.5
H7A C7 H7B 109.5
C2 C7 H7C 109.5
H7A C7 H7C 109.5
H7B C7 H7C 109.5
C3 C8 H8A 109.5
C3 C8 H8B 109.5
H8A C8 H8B 109.5
C3 C8 H8C 109.5
H8A C8 H8C 109.5
H8B C8 H8C 109.5
C4 C9 H9A 109.5
C4 C9 H9B 109.5
H9A C9 H9B 109.5
C4 C9 H9C 109.5
H9A C9 H9C 109.5
H9B C9 H9C 109.5
C5 C10 H10A 109.5
C5 C10 H10B 109.5
H10A C10 H10B 109.5
C5 C10 H10C 109.5
H10A C10 H10C 109.5
H10B C10 H10C 109.5
O1 C11 Mo1 173.8(7)
O2 C12 Mo1 171.5(6)
O3 C13 Mo2 173.8(6)
O4 C14 Mo2 174.1(6)
O5 C15 Ru1 174.7(7)
O6 C16 Ru1 176.0(6)
O7 C17 Ru1 172.9(6)
O8 C18 Ru2 177.3(7)
O9 C19 Ru2 174.1(6)
O10 C20 Ru2 172.4(7)
C22 C21 C25 107.8(5)
C22 C21 C26 125.3(6)
C25 C21 C26 126.3(6)
C22 C21 Mo2 74.0(3)
C25 C21 Mo2 73.8(3)
C26 C21 Mo2 124.9(4)
C21 C22 C23 108.2(6)
C21 C22 C27 126.5(6)
C23 C22 C27 124.6(6)
C21 C22 Mo2 70.9(3)
C23 C22 Mo2 75.5(3)
C27 C22 Mo2 127.0(5)
C24 C23 C22 108.1(5)
C24 C23 C28 126.8(6)
C22 C23 C28 123.8(6)
C24 C23 Mo2 72.6(3)
C22 C23 Mo2 70.1(4)
C28 C23 Mo2 133.1(4)
C23 C24 C25 108.5(6)
C23 C24 C29 125.3(6)
C25 C24 C29 125.6(6)
C23 C24 Mo2 73.5(4)
C25 C24 Mo2 70.7(3)
C29 C24 Mo2 129.0(4)
C24 C25 C21 107.4(5)
C24 C25 C30 126.4(6)
C21 C25 C30 125.4(6)
C24 C25 Mo2 74.9(3)
C21 C25 Mo2 70.5(3)
C30 C25 Mo2 128.3(5)
C21 C26 H26A 109.5
C21 C26 H26B 109.5
H26A C26 H26B 109.5
C21 C26 H26C 109.5
H26A C26 H26C 109.5
H26B C26 H26C 109.5
C22 C27 H27A 109.5
C22 C27 H27B 109.5
H27A C27 H27B 109.5
C22 C27 H27C 109.5
H27A C27 H27C 109.5
H27B C27 H27C 109.5
C23 C28 H28A 109.5
C23 C28 H28B 109.5
H28A C28 H28B 109.5
C23 C28 H28C 109.5
H28A C28 H28C 109.5
H28B C28 H28C 109.5
C24 C29 H29A 109.5
C24 C29 H29B 109.5
H29A C29 H29B 109.5
C24 C29 H29C 109.5
H29A C29 H29C 109.5
H29B C29 H29C 109.5
C25 C30 H30A 109.5
C25 C30 H30B 109.5
H30A C30 H30B 109.5
C25 C30 H30C 109.5
H30A C30 H30C 109.5
H30B C30 H30C 109.5
C12 Mo1 C11 86.0(3)
C12 Mo1 B1 62.1(3)
C11 Mo1 B1 82.5(3)
C12 Mo1 C2 94.0(3)
C11 Mo1 C2 83.1(3)
B1 Mo1 C2 152.9(3)
C12 Mo1 C3 83.6(3)
C11 Mo1 C3 115.7(3)
B1 Mo1 C3 140.6(2)
C2 Mo1 C3 35.2(2)
C12 Mo1 C1 129.7(3)
C11 Mo1 C1 83.4(3)
B1 Mo1 C1 160.7(2)
C2 Mo1 C1 36.0(2)
C3 Mo1 C1 58.2(3)
C12 Mo1 C4 108.6(3)
C11 Mo1 C4 138.2(3)
B1 Mo1 C4 139.2(2)
C2 Mo1 C4 57.6(2)
C3 Mo1 C4 34.0(2)
C1 Mo1 C4 56.8(2)
C12 Mo1 C5 140.4(2)
C11 Mo1 C5 114.5(2)
B1 Mo1 C5 149.1(3)
C2 Mo1 C5 58.0(2)
C3 Mo1 C5 57.1(2)
C1 Mo1 C5 33.9(2)
C4 Mo1 C5 34.0(2)
C12 Mo1 Ru1 84.61(19)
C11 Mo1 Ru1 126.7(2)
B1 Mo1 Ru1 47.22(18)
C2 Mo1 Ru1 149.8(2)
C3 Mo1 Ru1 115.1(2)
C1 Mo1 Ru1 138.72(18)
C4 Mo1 Ru1 94.25(17)
C5 Mo1 Ru1 105.65(16)
C12 Mo1 Ru2 107.25(19)
C11 Mo1 Ru2 77.4(2)
B1 Mo1 Ru2 45.84(18)
C2 Mo1 Ru2 149.8(2)
C3 Mo1 Ru2 164.0(2)
C1 Mo1 Ru2 117.84(18)
C4 Mo1 Ru2 130.07(19)
C5 Mo1 Ru2 110.17(15)
Ru1 Mo1 Ru2 56.123(17)
C13 Mo2 C14 85.7(3)
C13 Mo2 B1 64.1(3)
C14 Mo2 B1 83.9(3)
C13 Mo2 C21 93.7(3)
C14 Mo2 C21 81.8(2)
B1 Mo2 C21 154.5(3)
C13 Mo2 C22 83.2(3)
C14 Mo2 C22 114.2(2)
B1 Mo2 C22 141.8(2)
C21 Mo2 C22 35.1(2)
C13 Mo2 C25 129.1(3)
C14 Mo2 C25 82.1(2)
B1 Mo2 C25 159.6(2)
C21 Mo2 C25 35.7(2)
C22 Mo2 C25 58.3(2)
C13 Mo2 C24 140.1(3)
C14 Mo2 C24 113.9(2)
B1 Mo2 C24 147.5(2)
C21 Mo2 C24 58.0(2)
C22 Mo2 C24 57.3(2)
C25 Mo2 C24 34.4(2)
C13 Mo2 C23 108.6(3)
C14 Mo2 C23 137.1(2)
B1 Mo2 C23 139.0(2)
C21 Mo2 C23 57.6(2)
C22 Mo2 C23 34.4(2)
C25 Mo2 C23 57.2(2)
C24 Mo2 C23 33.9(2)
C13 Mo2 Ru2 88.0(2)
C14 Mo2 Ru2 126.82(18)
B1 Mo2 Ru2 46.79(18)
C21 Mo2 Ru2 151.31(15)
C22 Mo2 Ru2 117.28(15)
C25 Mo2 Ru2 137.23(16)
C24 Mo2 Ru2 104.20(15)
C23 Mo2 Ru2 94.69(14)
C13 Mo2 Ru1 108.9(2)
C14 Mo2 Ru1 76.62(18)
B1 Mo2 Ru1 46.10(18)
C21 Mo2 Ru1 147.09(16)
C22 Mo2 Ru1 164.83(16)
C25 Mo2 Ru1 115.70(16)
C24 Mo2 Ru1 109.29(15)
C23 Mo2 Ru1 130.51(15)
Ru2 Mo2 Ru1 56.023(16)
C15 Ru1 C17 96.8(3)
C15 Ru1 C16 94.7(3)
C17 Ru1 C16 96.4(3)
C15 Ru1 B1 134.3(3)
C17 Ru1 B1 125.6(3)
C16 Ru1 B1 96.6(3)
C15 Ru1 Ru2 103.7(2)
C17 Ru1 Ru2 110.7(2)
C16 Ru1 Ru2 144.7(2)
B1 Ru1 Ru2 49.43(17)
C15 Ru1 Mo1 91.1(2)
C17 Ru1 Mo1 171.0(2)
C16 Ru1 Mo1 87.2(2)
B1 Ru1 Mo1 45.61(18)
Ru2 Ru1 Mo1 62.953(18)
C15 Ru1 Mo2 162.1(2)
C17 Ru1 Mo2 81.5(2)
C16 Ru1 Mo2 103.3(2)
B1 Ru1 Mo2 44.09(18)
Ru2 Ru1 Mo2 61.058(16)
Mo1 Ru1 Mo2 89.690(19)
C15 Ru1 H1 77.9(19)
C17 Ru1 H1 95.3(19)
C16 Ru1 H1 166.9(19)
B1 Ru1 H1 81.5(19)
Ru2 Ru1 H1 32.1(19)
Mo1 Ru1 H1 82.2(19)
Mo2 Ru1 H1 84.4(18)
C18 Ru2 C20 96.3(3)
C18 Ru2 C19 94.6(3)
C20 Ru2 C19 96.6(3)
C18 Ru2 B1 96.7(3)
C20 Ru2 B1 123.4(3)
C19 Ru2 B1 136.7(3)
C18 Ru2 Ru1 144.9(2)
C20 Ru2 Ru1 110.4(2)
C19 Ru2 Ru1 104.2(2)
B1 Ru2 Ru1 49.78(17)
C18 Ru2 Mo2 86.7(2)
C20 Ru2 Mo2 168.4(2)
C19 Ru2 Mo2 94.3(2)
B1 Ru2 Mo2 45.04(19)
Ru1 Ru2 Mo2 62.919(17)
C18 Ru2 Mo1 104.7(2)
C20 Ru2 Mo1 78.8(2)
C19 Ru2 Mo1 160.5(2)
B1 Ru2 Mo1 44.59(19)
Ru1 Ru2 Mo1 60.924(17)
Mo2 Ru2 Mo1 89.602(19)
C18 Ru2 H1 171(2)
C20 Ru2 H1 89(2)
C19 Ru2 H1 78(2)
B1 Ru2 H1 86(2)
Ru1 Ru2 H1 36(2)
Mo2 Ru2 H1 89(2)
Mo1 Ru2 H1 83(2)

loop_
_geom_bond_atom_site_label_1
_geom_bond_atom_site_label_2
_geom_bond_distance
B1 Mo2 2.114(7)
B1 Mo1 2.131(7)
B1 Ru2 2.177(7)
B1 Ru1 2.189(7)
C1 C5 1.393(9)
C1 C2 1.439(10)
C1 C6 1.513(9)
C1 Mo1 2.356(6)
C2 C3 1.404(10)
C2 C7 1.512(11)
C2 Mo1 2.300(7)
C3 C4 1.394(10)
C3 C8 1.501(10)
C3 Mo1 2.341(6)
C4 C5 1.415(8)
C4 C9 1.505(9)
C4 Mo1 2.418(6)
C5 C10 1.502(9)
C5 Mo1 2.420(6)
C6 H6A 0.9600
C6 H6B 0.9600
C6 H6C 0.9600
C7 H7A 0.9600
C7 H7B 0.9600
C7 H7C 0.9600
C8 H8A 0.9600
C8 H8B 0.9600
C8 H8C 0.9600
C9 H9A 0.9600
C9 H9B 0.9600
C9 H9C 0.9600
C10 H10A 0.9600
C10 H10B 0.9600
C10 H10C 0.9600
C11 O1 1.135(8)
C11 Mo1 1.979(8)
C12 O2 1.178(7)
C12 Mo1 1.912(7)
C13 O3 1.155(8)
C13 Mo2 1.926(8)
C14 O4 1.150(7)
C14 Mo2 1.972(7)
C15 O5 1.140(8)
C15 Ru1 1.880(7)
C16 O6 1.127(7)
C16 Ru1 1.905(7)
C17 O7 1.147(8)
C17 Ru1 1.905(8)
C18 O8 1.136(8)
C18 Ru2 1.888(7)
C19 O9 1.150(8)
C19 Ru2 1.905(9)
C20 O10 1.147(8)
C20 Ru2 1.899(8)
C21 C22 1.409(8)
C21 C25 1.434(9)
C21 C26 1.514(9)
C21 Mo2 2.316(6)
C22 C23 1.415(9)
C22 C27 1.505(9)
C22 Mo2 2.355(6)
C23 C24 1.410(8)
C23 C28 1.501(8)
C23 Mo2 2.426(6)
C24 C25 1.412(8)
C24 C29 1.514(9)
C24 Mo2 2.413(6)
C25 C30 1.505(8)
C25 Mo2 2.360(6)
C26 H26A 0.9600
C26 H26B 0.9600
C26 H26C 0.9600
C27 H27A 0.9600
C27 H27B 0.9600
C27 H27C 0.9600
C28 H28A 0.9600
C28 H28B 0.9600
C28 H28C 0.9600
C29 H29A 0.9600
C29 H29B 0.9600
C29 H29C 0.9600
C30 H30A 0.9600
C30 H30B 0.9600
C30 H30C 0.9600
Mo1 Ru1 2.9783(8)
Mo1 Ru2 3.0351(8)
Mo2 Ru2 2.9856(7)
Mo2 Ru1 3.0377(7)
Ru1 Ru2 2.8292(7)
Ru1 H1 1.81(6)
Ru2 H1 1.62(6)

loop_
_geom_torsion_atom_site_label_1
_geom_torsion_atom_site_label_2
_geom_torsion_atom_site_label_3
_geom_torsion_atom_site_label_4
_geom_torsion
C5 C1 C2 C3 0.7(7)
C6 C1 C2 C3 -169.8(6)
Mo1 C1 C2 C3 67.3(5)
C5 C1 C2 C7 170.8(7)
C6 C1 C2 C7 0.3(11)
Mo1 C1 C2 C7 -122.7(7)
C5 C1 C2 Mo1 -66.6(5)
C6 C1 C2 Mo1 123.0(7)
C1 C2 C3 C4 -0.2(8)
C7 C2 C3 C4 -169.9(7)
Mo1 C2 C3 C4 67.1(5)
C1 C2 C3 C8 171.1(6)
C7 C2 C3 C8 1.4(12)
Mo1 C2 C3 C8 -121.6(7)
C1 C2 C3 Mo1 -67.4(5)
C7 C2 C3 Mo1 123.0(7)
C2 C3 C4 C5 -0.3(8)
C8 C3 C4 C5 -171.5(7)
Mo1 C3 C4 C5 63.4(5)
C2 C3 C4 C9 166.1(6)
C8 C3 C4 C9 -5.1(11)
Mo1 C3 C4 C9 -130.1(7)
C2 C3 C4 Mo1 -63.7(5)
C8 C3 C4 Mo1 125.1(7)
C2 C1 C5 C4 -0.9(7)
C6 C1 C5 C4 169.6(6)
Mo1 C1 C5 C4 -63.8(5)
C2 C1 C5 C10 -168.4(7)
C6 C1 C5 C10 2.1(11)
Mo1 C1 C5 C10 128.8(7)
C2 C1 C5 Mo1 62.8(4)
C6 C1 C5 Mo1 -126.7(7)
C3 C4 C5 C1 0.8(8)
C9 C4 C5 C1 -165.3(7)
Mo1 C4 C5 C1 62.2(4)
C3 C4 C5 C10 168.5(7)
C9 C4 C5 C10 2.4(11)
Mo1 C4 C5 C10 -130.1(7)
C3 C4 C5 Mo1 -61.4(5)
C9 C4 C5 Mo1 132.5(7)
C25 C21 C22 C23 0.3(7)
C26 C21 C22 C23 -171.3(6)
Mo2 C21 C22 C23 66.9(4)
C25 C21 C22 C27 170.9(6)
C26 C21 C22 C27 -0.7(11)
Mo2 C21 C22 C27 -122.4(7)
C25 C21 C22 Mo2 -66.6(4)
C26 C21 C22 Mo2 121.8(6)
C21 C22 C23 C24 -0.9(7)
C27 C22 C23 C24 -171.7(6)
Mo2 C22 C23 C24 63.0(4)
C21 C22 C23 C28 166.9(6)
C27 C22 C23 C28 -4.0(10)
Mo2 C22 C23 C28 -129.2(6)
C21 C22 C23 Mo2 -63.9(4)
C27 C22 C23 Mo2 125.3(7)
C22 C23 C24 C25 1.1(7)
C28 C23 C24 C25 -166.2(6)
Mo2 C23 C24 C25 62.5(4)
C22 C23 C24 C29 172.1(6)
C28 C23 C24 C29 4.8(10)
Mo2 C23 C24 C29 -126.5(6)
C22 C23 C24 Mo2 -61.4(4)
C28 C23 C24 Mo2 131.3(6)
C23 C24 C25 C21 -0.9(7)
C29 C24 C25 C21 -171.8(6)
Mo2 C24 C25 C21 63.4(4)
C23 C24 C25 C30 169.0(6)
C29 C24 C25 C30 -1.9(11)
Mo2 C24 C25 C30 -126.7(7)
C23 C24 C25 Mo2 -64.3(4)
C29 C24 C25 Mo2 124.8(6)
C22 C21 C25 C24 0.4(7)
C26 C21 C25 C24 171.9(6)
Mo2 C21 C25 C24 -66.3(4)
C22 C21 C25 C30 -169.6(6)
C26 C21 C25 C30 1.8(10)
Mo2 C21 C25 C30 123.6(6)
C22 C21 C25 Mo2 66.7(4)
C26 C21 C25 Mo2 -121.8(6)
